data_7133782
loop_
_publ_author_name
'Squire, Imogen'
'Tritto, Michelangelo'
'Morell, Juliana'
'Bakewell, Clare'

_publ_section_title
;
 Probing the reactivity of a transient Al(I) species with substituted
 arenes.
;
_journal_issue 88
_journal_name_full 'Chemical communications (Cambridge, England)'
_journal_page_first 12908
_journal_page_last 12911
_journal_paper_doi 10.1039/d4cc03904a
_journal_volume 60
_journal_year 2024
_chemical_formula_moiety 'C72 H92 Al2 N4, 1[C7H8]'
_chemical_formula_sum 'C79 H100 Al2 N4'
_chemical_formula_weight 1159.58
_space_group_crystal_system triclinic
_space_group_IT_number 2
_space_group_name_Hall '-P 1'
_space_group_name_H-M_alt 'P -1'
_atom_sites_solution_hydrogens geom
_atom_sites_solution_primary dual
_audit_creation_date 2023-09-21
_audit_creation_method
;
Olex2 1.5
(compiled 2023.08.24 svn.re1ec1418 for OlexSys, GUI svn.r6817)
;
_audit_update_record
;
2024-06-25 deposited with the CCDC.	2024-09-30 downloaded from the CCDC.
;
_cell_angle_alpha 75.831(3)
_cell_angle_beta 82.021(3)
_cell_angle_gamma 75.106(3)
_cell_formula_units_Z 2
_cell_length_a 13.1124(4)
_cell_length_b 13.4322(4)
_cell_length_c 21.3152(7)
_cell_measurement_reflns_used 13436
_cell_measurement_temperature 150.00(10)
_cell_measurement_theta_max 72.1180
_cell_measurement_theta_min 3.5160
_cell_volume 3506.2(2)
_computing_cell_refinement 'CrysAlisPro 1.171.42.81a (Rigaku OD, 2023)'
_computing_data_collection 'CrysAlisPro 1.171.42.81a (Rigaku OD, 2023)'
_computing_data_reduction 'CrysAlisPro 1.171.42.81a (Rigaku OD, 2023)'
_computing_molecular_graphics 'Olex2 1.5 (Dolomanov et al., 2009)'
_computing_publication_material 'Olex2 1.5 (Dolomanov et al., 2009)'
_computing_structure_refinement 'SHELXL 2019/3 (Sheldrick, 2015)'
_computing_structure_solution 'SHELXT 2018/2 (Sheldrick, 2018)'
_diffrn_ambient_environment N~2~
_diffrn_ambient_temperature 150.00(10)
_diffrn_detector 'CCD plate'
_diffrn_detector_area_resol_mean 15.9832
_diffrn_detector_type Sapphire3
_diffrn_measured_fraction_theta_full 0.999
_diffrn_measured_fraction_theta_max 0.973
_diffrn_measurement_details
;
List of Runs (angles in degrees, time in seconds):

  # Type    Start    End  Width  t~exp~   \w     \q     \k     \f   Frames
#--------------------------------------------------------------------------
  1  \w   -104.00 -53.00   1.00   15.50    --  -33.50 -19.00 -30.00   51
  2  \w    -99.00 -71.00   1.00   15.50    --  -33.50 -57.00 -90.00   28
  3  \w    -52.00 -11.00   1.00   15.50    --  -33.50 -19.00 -30.00   41
  4  \w    -50.00 -17.00   1.00   15.50    --  -33.50 -57.00 -90.00   33
  5  \w     36.00  72.00   1.00   15.50    --   36.21 -99.00  90.00   36
  6  \w      5.00  74.00   1.00   15.50    --   36.21 -99.00-120.00   69
  7  \w    -33.00  40.00   1.00   15.50    --   36.21 -37.00 150.00   73
  8  \w     26.00 105.00   1.00   15.50    --   36.21  37.00 -30.00   79
  9  \w    -29.00  55.00   1.00   15.50    --   36.21 -37.00   0.00   84
 10  \w     49.00  74.00   1.00   15.50    --   36.21 -99.00   0.00   25
 11  \w     63.00 108.00   1.00   15.50    --   36.21 178.00 -90.00   45
 12  \w     40.00  91.00   1.00   15.50    --   36.21  57.00 120.00   51
 13  \w     69.00 104.00   1.00   15.50    --   36.21-178.00  90.00   35
 14  \w     75.00 107.00   1.00   63.50    --  108.00-111.00 -30.00   32
 15  \w    103.00 130.00   1.00   63.50    --  108.00  77.00-180.00   27
 16  \w    100.00 126.00   1.00   63.50    --  108.00 -77.00  60.00   26
 17  \w    108.00 150.00   1.00   63.50    --  108.00 111.00 -90.00   42
 18  \w     90.00 158.00   1.00   63.50    --  108.00  61.00 -30.00   68
 19  \w     70.00 177.00   1.00   63.50    --  108.00  15.00  60.00  107
 20  \w    127.00 176.00   1.00   63.50    --  108.00  77.00 120.00   49
 21  \w     44.00 124.00   1.00   63.50    --  108.00 -45.00 -30.00   80
 22  \w    106.00 150.00   1.00   63.50    --  108.00 111.00  60.00   44
 23  \w     53.00 106.00   1.00   63.50    --  108.00 -94.00   0.00   53
 24  \w     57.00  87.00   1.00   63.50    --  108.00 -77.00  60.00   30
 25  \w     92.00 149.00   1.00   63.50    --  108.00  45.00 120.00   57
 26  \w    125.00 170.00   1.00   63.50    --  108.00 111.00  30.00   45
 27  \w     51.00 109.00   1.00   63.50    --  108.00-111.00 150.00   58
 28  \w     40.00 122.00   1.00   63.50    --  108.00 -45.00 120.00   82
 29  \w     82.00 122.00   1.00   63.50    --  108.00 -61.00-150.00   40
 30  \w     61.00 106.00   1.00   63.50    --  108.00-111.00-120.00   45
;
_diffrn_measurement_device 'four-circle diffractometer'
_diffrn_measurement_device_type 'Xcalibur, Sapphire3, Gemini'
_diffrn_measurement_method '\w scans'
_diffrn_orient_matrix_type 'CrysAlisPro convention (1999,Acta A55,543-557)'
_diffrn_orient_matrix_UB_11 0.0418921000
_diffrn_orient_matrix_UB_12 0.0426184000
_diffrn_orient_matrix_UB_13 0.0497282000
_diffrn_orient_matrix_UB_21 0.1072475000
_diffrn_orient_matrix_UB_22 -0.0794271000
_diffrn_orient_matrix_UB_23 -0.0054440000
_diffrn_orient_matrix_UB_31 0.0402598000
_diffrn_orient_matrix_UB_32 0.0816442000
_diffrn_orient_matrix_UB_33 -0.0555950000
_diffrn_radiation_monochromator graphite
_diffrn_radiation_probe x-ray
_diffrn_radiation_type 'Cu K\a'
_diffrn_radiation_wavelength 1.54184
_diffrn_reflns_av_R_equivalents 0.0248
_diffrn_reflns_av_unetI/netI 0.0365
_diffrn_reflns_Laue_measured_fraction_full 0.999
_diffrn_reflns_Laue_measured_fraction_max 0.973
_diffrn_reflns_limit_h_max 16
_diffrn_reflns_limit_h_min -15
_diffrn_reflns_limit_k_max 16
_diffrn_reflns_limit_k_min -16
_diffrn_reflns_limit_l_max 25
_diffrn_reflns_limit_l_min -26
_diffrn_reflns_number 24756
_diffrn_reflns_point_group_measured_fraction_full 0.999
_diffrn_reflns_point_group_measured_fraction_max 0.973
_diffrn_reflns_theta_full 67.684
_diffrn_reflns_theta_max 72.224
_diffrn_reflns_theta_min 3.489
_diffrn_source 'fine-focus sealed X-ray tube'
_diffrn_source_type 'Enhance (Cu) X-ray Source'
_exptl_absorpt_coefficient_mu 0.702
_exptl_absorpt_correction_T_max 0.831
_exptl_absorpt_correction_T_min 0.770
_exptl_absorpt_correction_type analytical
_exptl_absorpt_process_details
;
CrysAlisPro 1.171.42.81a (Rigaku Oxford Diffraction, 2023)
Analytical numeric absorption correction using a multifaceted crystal
model based on expressions derived by R.C. Clark & J.S. Reid.
(Clark, R. C. & Reid, J. S. (1995). Acta Cryst. A51, 887-897)
Empirical absorption correction using spherical harmonics,
implemented in SCALE3 ABSPACK scaling algorithm.
;
_exptl_crystal_colour red
_exptl_crystal_colour_primary red
_exptl_crystal_density_diffrn 1.098
_exptl_crystal_description block
_exptl_crystal_F_000 1256
_exptl_crystal_size_max 0.45
_exptl_crystal_size_mid 0.32
_exptl_crystal_size_min 0.269
_refine_diff_density_max 0.277
_refine_diff_density_min -0.262
_refine_diff_density_rms 0.038
_refine_ls_extinction_method none
_refine_ls_goodness_of_fit_ref 1.028
_refine_ls_hydrogen_treatment constr
_refine_ls_matrix_type full
_refine_ls_number_parameters 787
_refine_ls_number_reflns 13471
_refine_ls_number_restraints 0
_refine_ls_restrained_S_all 1.028
_refine_ls_R_factor_all 0.0537
_refine_ls_R_factor_gt 0.0438
_refine_ls_shift/su_max 0.001
_refine_ls_shift/su_mean 0.000
_refine_ls_structure_factor_coef Fsqd
_refine_ls_weighting_details 'w=1/[\s^2^(Fo^2^)+(0.0601P)^2^+0.9761P] where P=(Fo^2^+2Fc^2^)/3'
_refine_ls_weighting_scheme calc
_refine_ls_wR_factor_gt 0.1176
_refine_ls_wR_factor_ref 0.1235
_reflns_Friedel_coverage 0.000
_reflns_number_gt 11239
_reflns_number_total 13471
_reflns_threshold_expression 'I > 2\s(I)'
_cod_data_source_file d4cc03904a3.cif
_cod_data_source_block exp_585_auto
_cod_depositor_comments 'Adding full bibliography for 7133782--7133785.cif.'
_cod_database_code 7133782
_shelx_shelxl_version_number 2019/3
_chemical_oxdiff_formula 'Al2 C70 H90 N4'
_chemical_oxdiff_usercomment IS-064
_shelx_space_group_comment
;
The symmetry employed for this shelxl refinement is uniquely defined
by the following loop, which should always be used as a source of
symmetry information in preference to the above space-group names.
They are only intended as comments.
;
_shelx_estimated_absorpt_t_max 0.834
_shelx_estimated_absorpt_t_min 0.743
_olex2_refinement_description
;
1. Fixed Uiso
 At 1.2 times of:
  All C(H) groups
 At 1.5 times of:
  All C(H,H,H) groups
2.a Ternary CH refined with riding coordinates:
 C36(H36), C30(H30), C33(H33), C47(H47), C70(H70), C10(H10), C67(H67), C7(H7),
 C50(H50), C27(H27)
2.b Aromatic/amide H refined with riding coordinates:
 C19(H19), C16(H16), C65(H65), C23(H23), C55(H55), C15(H15), C18(H18),
 C63(H63), C45(H45), C56(H56), C43(H43), C37(H37), C59(H59), C38(H38), C44(H44),
  C64(H64), C25(H25), C58(H58), C24(H24), C3(H3), C5(H5), C4(H4), C74(H74),
 C73(H73), C78(H78), C77(H77), C76(H76)
2.c Idealised Me refined as rotating group:
 C49(H49A,H49B,H49C), C31(H31A,H31B,H31C), C32(H32A,H32B,H32C), C48(H48A,H48B,
 H48C), C40(H40A,H40B,H40C), C72(H72A,H72B,H72C), C51(H51A,H51B,H51C), C71(H71A,
 H71B,H71C), C20(H20A,H20B,H20C), C69(H69A,H69B,H69C), C39(H39A,H39B,H39C),
 C60(H60A,H60B,H60C), C8(H8A,H8B,H8C), C9(H9A,H9B,H9C), C68(H68A,H68B,H68C),
 C28(H28A,H28B,H28C), C11(H11A,H11B,H11C), C52(H52A,H52B,H52C), C29(H29A,H29B,
 H29C), C12(H12A,H12B,H12C), C79(H79A,H79B,H79C)
;
_olex2_submission_special_instructions 'No special instructions were received'
_oxdiff_exptl_absorpt_empirical_details
;
Empirical correction (ABSPACK) includes:
- Absorption correction using spherical harmonics
- Frame scaling
;
_oxdiff_exptl_absorpt_empirical_full_max 1.272
_oxdiff_exptl_absorpt_empirical_full_min 0.819

loop_
_space_group_symop_operation_xyz
'x, y, z'
'-x, -y, -z'

loop_
_atom_site_label
_atom_site_type_symbol
_atom_site_fract_x
_atom_site_fract_y
_atom_site_fract_z
_atom_site_U_iso_or_equiv
_atom_site_adp_type
_atom_site_occupancy
_atom_site_site_symmetry_order
_atom_site_calc_flag
_atom_site_refinement_flags_posn
_atom_site_refinement_flags_adp
_atom_site_refinement_flags_occupancy
_atom_site_disorder_assembly
_atom_site_disorder_group
Al1 Al 0.64648(3) 0.27763(3) 0.69629(2) 0.02636(10) Uani 1 1 d . . . . .
Al2 Al 0.71101(3) 0.34756(3) 0.78071(2) 0.02622(10) Uani 1 1 d . . . . .
N4 N 0.77724(10) 0.27719(10) 0.86190(6) 0.0269(3) Uani 1 1 d . . . . .
N2 N 0.59912(10) 0.15006(10) 0.70134(6) 0.0273(3) Uani 1 1 d . . . . .
N1 N 0.72554(10) 0.19888(9) 0.63191(6) 0.0257(3) Uani 1 1 d . . . . .
N3 N 0.84270(10) 0.38801(10) 0.78290(6) 0.0270(3) Uani 1 1 d . . . . .
C53 C 0.85908(12) 0.32289(11) 0.84136(7) 0.0272(3) Uani 1 1 d . . . . .
C13 C 0.67206(12) 0.12306(12) 0.65395(7) 0.0265(3) Uani 1 1 d . . . . .
C14 C 0.69261(11) 0.02195(12) 0.63318(7) 0.0272(3) Uani 1 1 d . . . . .
C66 C 0.94981(12) 0.47625(12) 0.69392(8) 0.0299(3) Uani 1 1 d . . . . .
C54 C 0.95543(12) 0.30349(11) 0.87578(8) 0.0292(3) Uani 1 1 d . . . . .
C41 C 0.77415(12) 0.19226(12) 0.91722(7) 0.0270(3) Uani 1 1 d . . . . .
C61 C 0.89206(12) 0.47395(12) 0.75493(7) 0.0278(3) Uani 1 1 d . . . . .
C21 C 0.81100(12) 0.19569(12) 0.58234(7) 0.0270(3) Uani 1 1 d . . . . .
C1 C 0.50537(12) 0.11165(12) 0.72228(8) 0.0294(3) Uani 1 1 d . . . . .
C19 C 0.68443(13) -0.06964(13) 0.67989(8) 0.0315(3) Uani 1 1 d . . . . .
H19 H 0.664354 -0.065739 0.723955 0.038 Uiso 1 1 calc R U . . .
C26 C 0.91150(12) 0.12992(12) 0.59391(8) 0.0298(3) Uani 1 1 d . . . . .
C36 C 0.53570(13) 0.41246(12) 0.66926(8) 0.0326(3) Uani 1 1 d . . . . .
H36 H 0.501229 0.413210 0.630090 0.039 Uiso 1 1 calc R U . . .
C62 C 0.87667(13) 0.55926(12) 0.78544(8) 0.0319(3) Uani 1 1 d . . . . .
C22 C 0.79046(13) 0.26392(13) 0.52097(8) 0.0328(3) Uani 1 1 d . . . . .
C16 C 0.74087(12) -0.08218(13) 0.55161(8) 0.0322(3) Uani 1 1 d . . . . .
H16 H 0.759496 -0.085985 0.507430 0.039 Uiso 1 1 calc R U . . .
C46 C 0.83885(12) 0.09126(12) 0.91786(8) 0.0299(3) Uani 1 1 d . . . . .
C30 C 0.93863(12) 0.05624(12) 0.65915(8) 0.0304(3) Uani 1 1 d . . . . .
H30 H 0.874658 0.066935 0.690498 0.036 Uiso 1 1 calc R U . . .
C42 C 0.70043(13) 0.21133(13) 0.97026(8) 0.0316(3) Uani 1 1 d . . . . .
C33 C 0.58877(13) 0.47518(12) 0.77622(8) 0.0341(3) Uani 1 1 d . . . . .
H33 H 0.590227 0.517436 0.808607 0.041 Uiso 1 1 calc R U . . .
C65 C 0.99153(13) 0.56395(13) 0.66468(8) 0.0348(3) Uani 1 1 d . . . . .
H65 H 1.030743 0.565883 0.623604 0.042 Uiso 1 1 calc R U . . .
C23 C 0.87232(14) 0.26249(14) 0.47173(8) 0.0375(4) Uani 1 1 d . . . . .
H23 H 0.859745 0.307264 0.430169 0.045 Uiso 1 1 calc R U . . .
C35 C 0.45763(13) 0.41881(13) 0.72870(9) 0.0352(3) Uani 1 1 d . . . . .
C55 C 0.95155(13) 0.28604(12) 0.94329(8) 0.0327(3) Uani 1 1 d . . . . .
H55 H 0.886104 0.283961 0.968475 0.039 Uiso 1 1 calc R U . . .
C15 C 0.72168(12) 0.01432(12) 0.56868(8) 0.0301(3) Uani 1 1 d . . . . .
H15 H 0.728305 0.075642 0.536391 0.036 Uiso 1 1 calc R U . . .
C47 C 0.91263(13) 0.06113(12) 0.86031(8) 0.0319(3) Uani 1 1 d . . . . .
H47 H 0.905864 0.124698 0.823702 0.038 Uiso 1 1 calc R U . . .
C17 C 0.73342(13) -0.17412(13) 0.59802(9) 0.0340(3) Uani 1 1 d . . . . .
C18 C 0.70542(14) -0.16607(13) 0.66230(8) 0.0356(4) Uani 1 1 d . . . . .
H18 H 0.700617 -0.227782 0.694701 0.043 Uiso 1 1 calc R U . . .
C63 C 0.92027(14) 0.64482(13) 0.75391(8) 0.0364(4) Uani 1 1 d . . . . .
H63 H 0.910634 0.702622 0.774122 0.044 Uiso 1 1 calc R U . . .
C57 C 1.14006(14) 0.27099(13) 0.93864(9) 0.0376(4) Uani 1 1 d . . . . .
C45 C 0.83394(14) 0.01262(13) 0.97422(8) 0.0363(4) Uani 1 1 d . . . . .
H45 H 0.878644 -0.055782 0.975770 0.044 Uiso 1 1 calc R U . . .
C56 C 1.04246(14) 0.27173(13) 0.97377(8) 0.0362(4) Uani 1 1 d . . . . .
H56 H 1.038019 0.262228 1.019639 0.043 Uiso 1 1 calc R U . . .
C2 C 0.43139(13) 0.12028(13) 0.67823(9) 0.0349(3) Uani 1 1 d . . . . .
C43 C 0.69850(13) 0.12989(14) 1.02506(8) 0.0353(4) Uani 1 1 d . . . . .
H43 H 0.649905 0.142142 1.061335 0.042 Uiso 1 1 calc R U . . .
C6 C 0.48343(13) 0.07616(13) 0.78945(8) 0.0336(3) Uani 1 1 d . . . . .
C37 C 0.59530(13) 0.49778(13) 0.65760(8) 0.0356(4) Uani 1 1 d . . . . .
H37 H 0.615667 0.530440 0.614500 0.043 Uiso 1 1 calc R U . . .
C59 C 1.05327(13) 0.30238(13) 0.84017(8) 0.0345(3) Uani 1 1 d . . . . .
H59 H 1.057677 0.313478 0.794211 0.041 Uiso 1 1 calc R U . . .
C38 C 0.61980(14) 0.52791(12) 0.70814(9) 0.0364(4) Uani 1 1 d . . . . .
H38 H 0.656728 0.582522 0.700812 0.044 Uiso 1 1 calc R U . . .
C44 C 0.76603(14) 0.03177(14) 1.02748(8) 0.0375(4) Uani 1 1 d . . . . .
H44 H 0.765629 -0.022280 1.065722 0.045 Uiso 1 1 calc R U . . .
C64 C 0.97702(14) 0.64753(13) 0.69411(9) 0.0377(4) Uani 1 1 d . . . . .
H64 H 1.005786 0.706613 0.673479 0.045 Uiso 1 1 calc R U . . .
C34 C 0.48321(13) 0.44809(13) 0.77916(8) 0.0358(4) Uani 1 1 d . . . . .
C25 C 0.99027(14) 0.13186(14) 0.54256(8) 0.0381(4) Uani 1 1 d . . . . .
H25 H 1.058654 0.087083 0.549257 0.046 Uiso 1 1 calc R U . . .
C49 C 1.02748(13) 0.02609(14) 0.87736(9) 0.0384(4) Uani 1 1 d . . . . .
H49A H 1.035730 -0.036567 0.913006 0.058 Uiso 1 1 calc R U . . .
H49B H 1.046816 0.083184 0.890715 0.058 Uiso 1 1 calc R U . . .
H49C H 1.073709 0.009132 0.839296 0.058 Uiso 1 1 calc R U . . .
C70 C 0.96711(14) 0.38791(13) 0.65806(8) 0.0356(4) Uani 1 1 d . . . . .
H70 H 0.941052 0.328068 0.688018 0.043 Uiso 1 1 calc R U . . .
C58 C 1.14401(14) 0.28516(14) 0.87152(9) 0.0397(4) Uani 1 1 d . . . . .
H58 H 1.210269 0.282975 0.846705 0.048 Uiso 1 1 calc R U . . .
C10 C 0.56150(14) 0.06526(14) 0.83799(8) 0.0385(4) Uani 1 1 d . . . . .
H10 H 0.629260 0.077232 0.812947 0.046 Uiso 1 1 calc R U . . .
C31 C 1.02933(14) 0.08130(14) 0.68608(9) 0.0381(4) Uani 1 1 d . . . . .
H31A H 1.091371 0.076556 0.654535 0.057 Uiso 1 1 calc R U . . .
H31B H 1.047375 0.030509 0.726849 0.057 Uiso 1 1 calc R U . . .
H31C H 1.007275 0.152863 0.694084 0.057 Uiso 1 1 calc R U . . .
C67 C 0.81515(15) 0.56298(13) 0.85110(8) 0.0390(4) Uani 1 1 d . . . . .
H67 H 0.788302 0.497090 0.866192 0.047 Uiso 1 1 calc R U . . .
C32 C 0.96825(14) -0.06017(13) 0.65448(9) 0.0388(4) Uani 1 1 d . . . . .
H32A H 0.909620 -0.076808 0.638259 0.058 Uiso 1 1 calc R U . . .
H32B H 0.982230 -0.105200 0.697560 0.058 Uiso 1 1 calc R U . . .
H32C H 1.031788 -0.072781 0.624647 0.058 Uiso 1 1 calc R U . . .
C48 C 0.88055(14) -0.02597(14) 0.83811(9) 0.0399(4) Uani 1 1 d . . . . .
H48A H 0.930761 -0.047288 0.802566 0.060 Uiso 1 1 calc R U . . .
H48B H 0.809240 0.000622 0.823050 0.060 Uiso 1 1 calc R U . . .
H48C H 0.881122 -0.086938 0.874526 0.060 Uiso 1 1 calc R U . . .
C24 C 0.97120(15) 0.19732(15) 0.48223(8) 0.0410(4) Uani 1 1 d . . . . .
H24 H 1.026129 0.197363 0.448104 0.049 Uiso 1 1 calc R U . . .
C7 C 0.44924(13) 0.15783(14) 0.60524(9) 0.0377(4) Uani 1 1 d . . . . .
H7 H 0.521043 0.173507 0.595814 0.045 Uiso 1 1 calc R U . . .
C3 C 0.33461(14) 0.09492(16) 0.70340(10) 0.0457(4) Uani 1 1 d . . . . .
H3 H 0.283808 0.099699 0.674414 0.055 Uiso 1 1 calc R U . . .
C50 C 0.62227(15) 0.31775(14) 0.96798(9) 0.0420(4) Uani 1 1 d . . . . .
H50 H 0.609283 0.350190 0.921442 0.050 Uiso 1 1 calc R U . . .
C27 C 0.68256(15) 0.33667(15) 0.50720(9) 0.0419(4) Uani 1 1 d . . . . .
H27 H 0.637282 0.332743 0.549143 0.050 Uiso 1 1 calc R U . . .
C40 C 0.35419(14) 0.39194(16) 0.72528(10) 0.0452(4) Uani 1 1 d . . . . .
H40A H 0.367592 0.318547 0.721096 0.068 Uiso 1 1 calc R U . . .
H40B H 0.319183 0.438931 0.687561 0.068 Uiso 1 1 calc R U . . .
H40C H 0.308475 0.400870 0.764937 0.068 Uiso 1 1 calc R U . . .
C72 C 1.08451(16) 0.34711(15) 0.63820(11) 0.0488(5) Uani 1 1 d . . . . .
H72A H 1.111956 0.404489 0.608767 0.073 Uiso 1 1 calc R U . . .
H72B H 1.092468 0.289201 0.616154 0.073 Uiso 1 1 calc R U . . .
H72C H 1.124175 0.321544 0.676984 0.073 Uiso 1 1 calc R U . . .
C5 C 0.38517(15) 0.05274(16) 0.81156(10) 0.0455(4) Uani 1 1 d . . . . .
H5 H 0.369101 0.029123 0.856786 0.055 Uiso 1 1 calc R U . . .
C51 C 0.51506(16) 0.30653(16) 1.00490(10) 0.0504(5) Uani 1 1 d . . . . .
H51A H 0.491721 0.250765 0.992565 0.076 Uiso 1 1 calc R U . . .
H51B H 0.462589 0.373487 0.993949 0.076 Uiso 1 1 calc R U . . .
H51C H 0.522505 0.288194 1.051713 0.076 Uiso 1 1 calc R U . . .
C71 C 0.90398(17) 0.42318(16) 0.59853(10) 0.0486(5) Uani 1 1 d . . . . .
H71A H 0.828474 0.444826 0.611920 0.073 Uiso 1 1 calc R U . . .
H71B H 0.915656 0.364577 0.576582 0.073 Uiso 1 1 calc R U . . .
H71C H 0.927149 0.482860 0.568745 0.073 Uiso 1 1 calc R U . . .
C20 C 0.75487(17) -0.27898(14) 0.57911(10) 0.0459(4) Uani 1 1 d . . . . .
H20A H 0.796258 -0.333697 0.611435 0.069 Uiso 1 1 calc R U . . .
H20B H 0.794732 -0.274797 0.536476 0.069 Uiso 1 1 calc R U . . .
H20C H 0.687561 -0.296676 0.577109 0.069 Uiso 1 1 calc R U . . .
C69 C 0.88729(19) 0.56501(16) 0.90148(9) 0.0505(5) Uani 1 1 d . . . . .
H69A H 0.950275 0.506806 0.901801 0.076 Uiso 1 1 calc R U . . .
H69B H 0.848839 0.557199 0.944572 0.076 Uiso 1 1 calc R U . . .
H69C H 0.908784 0.632315 0.890207 0.076 Uiso 1 1 calc R U . . .
C39 C 0.41288(15) 0.45843(16) 0.84071(9) 0.0468(4) Uani 1 1 d . . . . .
H39A H 0.396369 0.531812 0.845360 0.070 Uiso 1 1 calc R U . . .
H39B H 0.449513 0.412281 0.878061 0.070 Uiso 1 1 calc R U . . .
H39C H 0.347094 0.437918 0.838665 0.070 Uiso 1 1 calc R U . . .
C4 C 0.31121(15) 0.06322(18) 0.76913(11) 0.0532(5) Uani 1 1 d . . . . .
H4 H 0.244076 0.048609 0.785140 0.064 Uiso 1 1 calc R U . . .
C60 C 1.23880(16) 0.25450(17) 0.97230(11) 0.0509(5) Uani 1 1 d . . . . .
H60A H 1.220209 0.249476 1.018938 0.076 Uiso 1 1 calc R U . . .
H60B H 1.271968 0.314197 0.954539 0.076 Uiso 1 1 calc R U . . .
H60C H 1.288421 0.189105 0.965315 0.076 Uiso 1 1 calc R U . . .
C8 C 0.36845(16) 0.25962(17) 0.57929(10) 0.0517(5) Uani 1 1 d . . . . .
H8A H 0.297393 0.245918 0.586232 0.078 Uiso 1 1 calc R U . . .
H8B H 0.385836 0.284181 0.532752 0.078 Uiso 1 1 calc R U . . .
H8C H 0.370420 0.313906 0.602271 0.078 Uiso 1 1 calc R U . . .
C9 C 0.44832(16) 0.07195(18) 0.56972(11) 0.0508(5) Uani 1 1 d . . . . .
H9A H 0.501432 0.007923 0.586218 0.076 Uiso 1 1 calc R U . . .
H9B H 0.464843 0.096652 0.523096 0.076 Uiso 1 1 calc R U . . .
H9C H 0.378084 0.056274 0.577092 0.076 Uiso 1 1 calc R U . . .
C68 C 0.71944(17) 0.65712(16) 0.84647(11) 0.0516(5) Uani 1 1 d . . . . .
H68A H 0.743736 0.722915 0.832747 0.077 Uiso 1 1 calc R U . . .
H68B H 0.679524 0.654897 0.889024 0.077 Uiso 1 1 calc R U . . .
H68C H 0.673767 0.653843 0.814690 0.077 Uiso 1 1 calc R U . . .
C28 C 0.6891(2) 0.45153(17) 0.48109(12) 0.0599(6) Uani 1 1 d . . . . .
H28A H 0.725491 0.472989 0.510930 0.090 Uiso 1 1 calc R U . . .
H28B H 0.617446 0.496635 0.477299 0.090 Uiso 1 1 calc R U . . .
H28C H 0.728482 0.458681 0.438286 0.090 Uiso 1 1 calc R U . . .
C11 C 0.52274(19) 0.1496(2) 0.87788(12) 0.0630(6) Uani 1 1 d . . . . .
H11A H 0.510346 0.219591 0.848734 0.094 Uiso 1 1 calc R U . . .
H11B H 0.576362 0.143885 0.907159 0.094 Uiso 1 1 calc R U . . .
H11C H 0.456588 0.139491 0.903422 0.094 Uiso 1 1 calc R U . . .
C52 C 0.6662(2) 0.39310(17) 0.99354(14) 0.0679(7) Uani 1 1 d . . . . .
H52A H 0.678467 0.364076 1.039449 0.102 Uiso 1 1 calc R U . . .
H52B H 0.615250 0.461608 0.988952 0.102 Uiso 1 1 calc R U . . .
H52C H 0.733116 0.402218 0.968692 0.102 Uiso 1 1 calc R U . . .
C29 C 0.62826(19) 0.3021(2) 0.46007(13) 0.0637(6) Uani 1 1 d . . . . .
H29A H 0.672637 0.302067 0.419094 0.096 Uiso 1 1 calc R U . . .
H29B H 0.559462 0.351163 0.451913 0.096 Uiso 1 1 calc R U . . .
H29C H 0.617825 0.230821 0.478941 0.096 Uiso 1 1 calc R U . . .
C12 C 0.5857(2) -0.04468(19) 0.88193(12) 0.0641(6) Uani 1 1 d . . . . .
H12A H 0.521687 -0.057029 0.909307 0.096 Uiso 1 1 calc R U . . .
H12B H 0.641670 -0.050091 0.909486 0.096 Uiso 1 1 calc R U . . .
H12C H 0.609253 -0.097616 0.855263 0.096 Uiso 1 1 calc R U . . .
C75 C 0.3384(3) 0.7594(2) 0.75972(15) 0.0828(9) Uani 1 1 d . . . . .
C74 C 0.2094(5) 0.6635(4) 0.7613(3) 0.157(3) Uani 1 1 d . . . . .
H74 H 0.183418 0.618308 0.742761 0.189 Uiso 1 1 calc R U . . .
C73 C 0.2996(4) 0.6938(3) 0.73411(19) 0.1255(19) Uani 1 1 d . . . . .
H73 H 0.336129 0.669353 0.697047 0.151 Uiso 1 1 calc R U . . .
C78 C 0.2834(3) 0.7909(2) 0.81373(14) 0.0749(7) Uani 1 1 d . . . . .
H78 H 0.309095 0.835452 0.833015 0.090 Uiso 1 1 calc R U . . .
C77 C 0.1934(3) 0.7602(3) 0.8404(2) 0.1062(12) Uani 1 1 d . . . . .
H77 H 0.156712 0.783849 0.877653 0.127 Uiso 1 1 calc R U . . .
C76 C 0.1557(3) 0.6966(3) 0.8144(4) 0.158(3) Uani 1 1 d . . . . .
H76 H 0.092517 0.675127 0.832994 0.190 Uiso 1 1 calc R U . . .
C79 C 0.4396(4) 0.7910(3) 0.7303(3) 0.181(3) Uani 1 1 d . . . . .
H79A H 0.500022 0.732216 0.743322 0.271 Uiso 1 1 calc R U . . .
H79B H 0.445032 0.852508 0.745482 0.271 Uiso 1 1 calc R U . . .
H79C H 0.439710 0.808842 0.682855 0.271 Uiso 1 1 calc R U . . .

loop_
_atom_site_aniso_label
_atom_site_aniso_U_11
_atom_site_aniso_U_22
_atom_site_aniso_U_33
_atom_site_aniso_U_23
_atom_site_aniso_U_13
_atom_site_aniso_U_12
Al1 0.0259(2) 0.0258(2) 0.0276(2) -0.00535(17) 0.00321(17) -0.00982(17)
Al2 0.0268(2) 0.0244(2) 0.0270(2) -0.00400(17) 0.00213(16) -0.00903(17)
N4 0.0273(6) 0.0253(6) 0.0270(6) -0.0035(5) 0.0025(5) -0.0087(5)
N2 0.0260(6) 0.0281(6) 0.0291(6) -0.0060(5) 0.0032(5) -0.0116(5)
N1 0.0262(6) 0.0261(6) 0.0246(6) -0.0036(5) 0.0037(5) -0.0106(5)
N3 0.0286(6) 0.0248(6) 0.0279(6) -0.0038(5) 0.0019(5) -0.0108(5)
C53 0.0299(7) 0.0240(7) 0.0276(7) -0.0074(6) 0.0044(6) -0.0080(6)
C13 0.0246(7) 0.0302(7) 0.0248(7) -0.0026(6) -0.0020(5) -0.0097(6)
C14 0.0229(7) 0.0294(7) 0.0304(8) -0.0055(6) -0.0002(6) -0.0098(6)
C66 0.0300(8) 0.0267(7) 0.0324(8) -0.0028(6) 0.0006(6) -0.0109(6)
C54 0.0316(8) 0.0231(7) 0.0325(8) -0.0034(6) -0.0003(6) -0.0091(6)
C41 0.0280(7) 0.0278(7) 0.0254(7) -0.0028(6) 0.0014(6) -0.0116(6)
C61 0.0273(7) 0.0254(7) 0.0301(8) -0.0011(6) -0.0021(6) -0.0098(6)
C21 0.0297(7) 0.0280(7) 0.0268(7) -0.0076(6) 0.0035(6) -0.0144(6)
C1 0.0254(7) 0.0258(7) 0.0370(8) -0.0076(6) 0.0059(6) -0.0099(6)
C19 0.0317(8) 0.0322(8) 0.0305(8) -0.0052(6) 0.0007(6) -0.0103(6)
C26 0.0306(8) 0.0326(8) 0.0295(8) -0.0093(6) 0.0037(6) -0.0140(6)
C36 0.0302(8) 0.0321(8) 0.0334(8) -0.0062(6) -0.0017(6) -0.0050(6)
C62 0.0333(8) 0.0298(8) 0.0334(8) -0.0055(6) 0.0001(6) -0.0115(6)
C22 0.0376(9) 0.0343(8) 0.0290(8) -0.0048(6) 0.0016(6) -0.0172(7)
C16 0.0285(8) 0.0391(8) 0.0325(8) -0.0116(7) -0.0006(6) -0.0116(6)
C46 0.0282(7) 0.0304(7) 0.0296(8) -0.0045(6) 0.0020(6) -0.0086(6)
C30 0.0282(8) 0.0303(8) 0.0327(8) -0.0077(6) 0.0025(6) -0.0086(6)
C42 0.0306(8) 0.0315(8) 0.0320(8) -0.0067(6) 0.0030(6) -0.0094(6)
C33 0.0348(8) 0.0290(8) 0.0375(9) -0.0098(7) -0.0002(7) -0.0046(6)
C65 0.0376(9) 0.0329(8) 0.0342(8) -0.0038(7) 0.0045(7) -0.0159(7)
C23 0.0457(10) 0.0441(9) 0.0256(8) -0.0043(7) 0.0056(7) -0.0231(8)
C35 0.0288(8) 0.0310(8) 0.0424(9) -0.0063(7) 0.0016(7) -0.0047(6)
C55 0.0332(8) 0.0307(8) 0.0346(8) -0.0065(6) 0.0011(6) -0.0105(6)
C15 0.0296(8) 0.0321(8) 0.0299(8) -0.0040(6) -0.0009(6) -0.0126(6)
C47 0.0328(8) 0.0290(7) 0.0295(8) -0.0032(6) 0.0050(6) -0.0065(6)
C17 0.0305(8) 0.0313(8) 0.0434(9) -0.0107(7) -0.0050(7) -0.0097(6)
C18 0.0391(9) 0.0280(8) 0.0388(9) -0.0023(7) -0.0028(7) -0.0111(7)
C63 0.0450(9) 0.0284(8) 0.0394(9) -0.0085(7) -0.0014(7) -0.0148(7)
C57 0.0361(9) 0.0319(8) 0.0456(10) -0.0059(7) -0.0074(7) -0.0097(7)
C45 0.0376(9) 0.0299(8) 0.0346(9) 0.0002(7) 0.0030(7) -0.0059(7)
C56 0.0415(9) 0.0337(8) 0.0347(9) -0.0064(7) -0.0057(7) -0.0107(7)
C2 0.0280(8) 0.0328(8) 0.0453(10) -0.0103(7) 0.0000(7) -0.0091(6)
C43 0.0356(8) 0.0405(9) 0.0272(8) -0.0047(7) 0.0081(6) -0.0125(7)
C6 0.0300(8) 0.0310(8) 0.0379(9) -0.0050(7) 0.0075(6) -0.0117(6)
C37 0.0368(9) 0.0287(8) 0.0351(9) 0.0003(6) 0.0009(7) -0.0057(6)
C59 0.0343(8) 0.0325(8) 0.0343(8) -0.0022(6) 0.0012(7) -0.0103(7)
C38 0.0380(9) 0.0258(7) 0.0429(9) -0.0037(7) -0.0008(7) -0.0076(6)
C44 0.0399(9) 0.0359(8) 0.0306(8) 0.0035(7) 0.0034(7) -0.0117(7)
C64 0.0444(10) 0.0306(8) 0.0403(9) -0.0009(7) -0.0001(7) -0.0208(7)
C34 0.0322(8) 0.0319(8) 0.0379(9) -0.0051(7) 0.0023(7) -0.0029(6)
C25 0.0321(8) 0.0457(9) 0.0376(9) -0.0133(7) 0.0068(7) -0.0120(7)
C49 0.0336(9) 0.0376(9) 0.0414(9) -0.0090(7) 0.0048(7) -0.0071(7)
C70 0.0400(9) 0.0292(8) 0.0382(9) -0.0081(7) 0.0118(7) -0.0162(7)
C58 0.0297(8) 0.0397(9) 0.0475(10) -0.0047(8) 0.0024(7) -0.0118(7)
C10 0.0341(9) 0.0451(10) 0.0333(9) -0.0013(7) 0.0067(7) -0.0156(7)
C31 0.0397(9) 0.0387(9) 0.0388(9) -0.0078(7) -0.0030(7) -0.0151(7)
C67 0.0511(10) 0.0325(8) 0.0362(9) -0.0108(7) 0.0074(8) -0.0174(7)
C32 0.0385(9) 0.0329(8) 0.0466(10) -0.0120(7) -0.0036(7) -0.0076(7)
C48 0.0398(9) 0.0411(9) 0.0392(9) -0.0123(7) 0.0050(7) -0.0111(7)
C24 0.0411(10) 0.0548(11) 0.0306(9) -0.0129(8) 0.0136(7) -0.0224(8)
C7 0.0289(8) 0.0436(9) 0.0418(9) -0.0099(8) -0.0048(7) -0.0091(7)
C3 0.0298(9) 0.0500(10) 0.0604(12) -0.0115(9) -0.0017(8) -0.0162(8)
C50 0.0431(10) 0.0339(9) 0.0396(9) -0.0052(7) 0.0134(8) -0.0034(7)
C27 0.0416(10) 0.0454(10) 0.0305(9) 0.0054(7) 0.0011(7) -0.0106(8)
C40 0.0326(9) 0.0482(10) 0.0552(11) -0.0132(9) 0.0035(8) -0.0119(8)
C72 0.0455(11) 0.0416(10) 0.0572(12) -0.0158(9) 0.0172(9) -0.0127(8)
C5 0.0382(10) 0.0495(10) 0.0457(10) -0.0033(8) 0.0135(8) -0.0204(8)
C51 0.0423(10) 0.0465(10) 0.0517(11) -0.0086(9) 0.0125(9) -0.0022(8)
C71 0.0567(12) 0.0492(11) 0.0495(11) -0.0217(9) 0.0020(9) -0.0219(9)
C20 0.0547(11) 0.0347(9) 0.0534(11) -0.0155(8) -0.0065(9) -0.0127(8)
C69 0.0750(14) 0.0450(10) 0.0368(10) -0.0137(8) 0.0000(9) -0.0212(10)
C39 0.0401(10) 0.0525(11) 0.0419(10) -0.0106(8) 0.0057(8) -0.0046(8)
C4 0.0307(9) 0.0625(12) 0.0681(14) -0.0099(10) 0.0105(9) -0.0255(9)
C60 0.0400(10) 0.0565(12) 0.0591(12) -0.0126(10) -0.0115(9) -0.0126(9)
C8 0.0454(11) 0.0536(11) 0.0502(11) -0.0072(9) -0.0105(9) -0.0017(9)
C9 0.0426(10) 0.0623(12) 0.0550(12) -0.0248(10) -0.0089(9) -0.0114(9)
C68 0.0538(12) 0.0436(10) 0.0562(12) -0.0178(9) 0.0140(9) -0.0124(9)
C28 0.0697(15) 0.0415(11) 0.0606(14) 0.0022(10) -0.0150(11) -0.0064(10)
C11 0.0553(13) 0.0815(16) 0.0627(14) -0.0334(13) 0.0029(11) -0.0220(12)
C52 0.0663(14) 0.0396(11) 0.0980(19) -0.0308(12) 0.0253(13) -0.0146(10)
C29 0.0519(13) 0.0676(14) 0.0711(15) -0.0015(12) -0.0220(11) -0.0169(11)
C12 0.0581(13) 0.0632(14) 0.0576(13) 0.0183(11) -0.0082(11) -0.0183(11)
C75 0.099(2) 0.0536(14) 0.0735(18) -0.0066(13) 0.0039(16) 0.0095(14)
C74 0.131(4) 0.101(3) 0.268(7) -0.091(4) -0.142(5) 0.037(3)
C73 0.174(5) 0.099(3) 0.087(2) -0.046(2) -0.068(3) 0.051(3)
C78 0.094(2) 0.0605(15) 0.0772(17) -0.0267(13) -0.0027(15) -0.0213(14)
C77 0.098(3) 0.0682(19) 0.140(3) -0.032(2) 0.031(2) -0.0087(18)
C76 0.057(2) 0.080(2) 0.340(9) -0.048(4) -0.041(3) -0.0031(17)
C79 0.138(4) 0.085(3) 0.238(6) 0.020(3) 0.097(4) 0.005(3)

loop_
_atom_type_symbol
_atom_type_description
_atom_type_scat_dispersion_real
_atom_type_scat_dispersion_imag
_atom_type_scat_source
C C 0.0181 0.0091 'International Tables Vol C Tables 4.2.6.8 and 6.1.1.4'
H H 0.0000 0.0000 'International Tables Vol C Tables 4.2.6.8 and 6.1.1.4'
Al Al 0.2130 0.2455 'International Tables Vol C Tables 4.2.6.8 and 6.1.1.4'
N N 0.0311 0.0180 'International Tables Vol C Tables 4.2.6.8 and 6.1.1.4'

loop_
_exptl_crystal_face_index_h
_exptl_crystal_face_index_k
_exptl_crystal_face_index_l
_exptl_crystal_face_perp_dist
0 8 7 0.0759
2 -4 -12 0.1410
2 9 2 0.1217
-2 -9 -1 0.1739
-4 -1 11 0.2019
7 3 10 0.1410
1 -2 12 0.1797
7 6 1 0.1868
-7 -3 -10 0.1508
6 -3 -8 0.1415
-1 -7 5 0.1753
-6 1 8 0.1751
-2 -3 -14 0.1468
-4 -7 -11 0.1716
-5 -8 -2 0.1774
-8 1 -2 0.1405
-4 4 -7 0.1710
-7 2 -5 0.1456
8 -1 3 0.1613
3 -5 8 0.1762
-7 -1 7 0.1796
-4 6 0 0.1228

loop_
_geom_angle_atom_site_label_1
_geom_angle_atom_site_label_2
_geom_angle_atom_site_label_3
_geom_angle
_geom_angle_site_symmetry_1
_geom_angle_site_symmetry_3
_geom_angle_publ_flag
N2 Al1 Al2 132.38(4) . . ?
N2 Al1 N1 68.14(5) . . ?
N2 Al1 C36 113.96(6) . . ?
N1 Al1 Al2 130.66(4) . . ?
N1 Al1 C36 120.67(6) . . ?
C36 Al1 Al2 93.19(5) . . ?
N4 Al2 Al1 132.41(4) . . ?
N4 Al2 C33 121.33(6) . . ?
N3 Al2 Al1 131.30(4) . . ?
N3 Al2 N4 68.34(5) . . ?
N3 Al2 C33 109.79(6) . . ?
C33 Al2 Al1 94.34(5) . . ?
C53 N4 Al2 90.81(9) . . ?
C53 N4 C41 125.14(13) . . ?
C41 N4 Al2 142.25(10) . . ?
C13 N2 Al1 91.56(9) . . ?
C13 N2 C1 126.24(12) . . ?
C1 N2 Al1 138.05(10) . . ?
C13 N1 Al1 91.02(9) . . ?
C13 N1 C21 124.74(12) . . ?
C21 N1 Al1 144.02(10) . . ?
C53 N3 Al2 91.12(9) . . ?
C53 N3 C61 125.65(13) . . ?
C61 N3 Al2 139.35(10) . . ?
N4 C53 N3 109.64(13) . . ?
N4 C53 C54 126.18(14) . . ?
N3 C53 C54 124.15(13) . . ?
N2 C13 C14 124.28(13) . . ?
N1 C13 N2 109.19(13) . . ?
N1 C13 C14 126.44(13) . . ?
C19 C14 C13 118.92(14) . . ?
C15 C14 C13 122.32(14) . . ?
C15 C14 C19 118.76(14) . . ?
C61 C66 C70 122.58(13) . . ?
C65 C66 C61 118.88(14) . . ?
C65 C66 C70 118.53(14) . . ?
C55 C54 C53 121.89(14) . . ?
C59 C54 C53 119.56(14) . . ?
C59 C54 C55 118.55(15) . . ?
C46 C41 N4 121.20(13) . . ?
C46 C41 C42 120.49(14) . . ?
C42 C41 N4 118.24(13) . . ?
C66 C61 N3 119.07(13) . . ?
C66 C61 C62 120.14(13) . . ?
C62 C61 N3 120.62(14) . . ?
C26 C21 N1 121.83(13) . . ?
C26 C21 C22 121.11(14) . . ?
C22 C21 N1 117.04(14) . . ?
C2 C1 N2 121.10(14) . . ?
C2 C1 C6 120.85(14) . . ?
C6 C1 N2 117.65(14) . . ?
C14 C19 H19 119.8 . . ?
C18 C19 C14 120.40(15) . . ?
C18 C19 H19 119.8 . . ?
C21 C26 C30 123.42(13) . . ?
C25 C26 C21 117.91(15) . . ?
C25 C26 C30 118.67(15) . . ?
Al1 C36 H36 112.5 . . ?
C35 C36 Al1 104.69(11) . . ?
C35 C36 H36 112.5 . . ?
C37 C36 Al1 104.02(11) . . ?
C37 C36 H36 112.5 . . ?
C37 C36 C35 109.97(14) . . ?
C61 C62 C67 123.36(14) . . ?
C63 C62 C61 118.45(15) . . ?
C63 C62 C67 118.19(14) . . ?
C21 C22 C27 122.26(14) . . ?
C23 C22 C21 118.29(16) . . ?
C23 C22 C27 119.45(15) . . ?
C15 C16 H16 119.3 . . ?
C15 C16 C17 121.33(15) . . ?
C17 C16 H16 119.3 . . ?
C41 C46 C47 123.96(14) . . ?
C45 C46 C41 118.19(14) . . ?
C45 C46 C47 117.84(14) . . ?
C26 C30 H30 108.1 . . ?
C26 C30 C31 111.35(13) . . ?
C26 C30 C32 111.75(13) . . ?
C31 C30 H30 108.1 . . ?
C31 C30 C32 109.34(14) . . ?
C32 C30 H30 108.1 . . ?
C41 C42 C50 121.33(14) . . ?
C43 C42 C41 118.73(15) . . ?
C43 C42 C50 119.93(15) . . ?
Al2 C33 H33 112.6 . . ?
C38 C33 Al2 95.31(10) . . ?
C38 C33 H33 112.6 . . ?
C38 C33 C34 110.12(14) . . ?
C34 C33 Al2 112.58(11) . . ?
C34 C33 H33 112.6 . . ?
C66 C65 H65 119.3 . . ?
C64 C65 C66 121.40(15) . . ?
C64 C65 H65 119.3 . . ?
C22 C23 H23 119.4 . . ?
C24 C23 C22 121.19(16) . . ?
C24 C23 H23 119.4 . . ?
C34 C35 C36 119.62(15) . . ?
C34 C35 C40 124.77(16) . . ?
C40 C35 C36 115.61(15) . . ?
C54 C55 H55 119.8 . . ?
C56 C55 C54 120.42(16) . . ?
C56 C55 H55 119.8 . . ?
C14 C15 H15 119.9 . . ?
C16 C15 C14 120.27(14) . . ?
C16 C15 H15 119.9 . . ?
C46 C47 H47 108.3 . . ?
C46 C47 C49 110.85(14) . . ?
C46 C47 C48 110.21(13) . . ?
C49 C47 H47 108.3 . . ?
C49 C47 C48 110.71(14) . . ?
C48 C47 H47 108.3 . . ?
C16 C17 C20 121.03(16) . . ?
C18 C17 C16 118.07(15) . . ?
C18 C17 C20 120.90(16) . . ?
C19 C18 C17 121.17(15) . . ?
C19 C18 H18 119.4 . . ?
C17 C18 H18 119.4 . . ?
C62 C63 H63 119.2 . . ?
C64 C63 C62 121.69(15) . . ?
C64 C63 H63 119.2 . . ?
C56 C57 C58 117.99(16) . . ?
C56 C57 C60 120.96(17) . . ?
C58 C57 C60 121.05(17) . . ?
C46 C45 H45 119.2 . . ?
C44 C45 C46 121.69(16) . . ?
C44 C45 H45 119.2 . . ?
C55 C56 C57 121.33(16) . . ?
C55 C56 H56 119.3 . . ?
C57 C56 H56 119.3 . . ?
C1 C2 C7 123.95(14) . . ?
C3 C2 C1 117.92(16) . . ?
C3 C2 C7 118.12(16) . . ?
C42 C43 H43 119.5 . . ?
C44 C43 C42 121.06(15) . . ?
C44 C43 H43 119.5 . . ?
C1 C6 C10 122.16(14) . . ?
C5 C6 C1 118.46(16) . . ?
C5 C6 C10 119.37(16) . . ?
C36 C37 H37 120.0 . . ?
C38 C37 C36 119.94(15) . . ?
C38 C37 H37 120.0 . . ?
C54 C59 H59 119.8 . . ?
C58 C59 C54 120.32(16) . . ?
C58 C59 H59 119.8 . . ?
C33 C38 H38 120.0 . . ?
C37 C38 C33 119.93(15) . . ?
C37 C38 H38 120.0 . . ?
C45 C44 C43 119.64(15) . . ?
C45 C44 H44 120.2 . . ?
C43 C44 H44 120.2 . . ?
C65 C64 C63 119.43(14) . . ?
C65 C64 H64 120.3 . . ?
C63 C64 H64 120.3 . . ?
C33 C34 C39 115.21(15) . . ?
C35 C34 C33 119.78(15) . . ?
C35 C34 C39 125.00(16) . . ?
C26 C25 H25 119.2 . . ?
C24 C25 C26 121.65(17) . . ?
C24 C25 H25 119.2 . . ?
C47 C49 H49A 109.5 . . ?
C47 C49 H49B 109.5 . . ?
C47 C49 H49C 109.5 . . ?
H49A C49 H49B 109.5 . . ?
H49A C49 H49C 109.5 . . ?
H49B C49 H49C 109.5 . . ?
C66 C70 H70 107.9 . . ?
C66 C70 C72 111.99(14) . . ?
C66 C70 C71 111.02(14) . . ?
C72 C70 H70 107.9 . . ?
C71 C70 H70 107.9 . . ?
C71 C70 C72 109.91(16) . . ?
C57 C58 H58 119.3 . . ?
C59 C58 C57 121.34(16) . . ?
C59 C58 H58 119.3 . . ?
C6 C10 H10 107.5 . . ?
C6 C10 C11 110.74(16) . . ?
C6 C10 C12 112.48(16) . . ?
C11 C10 H10 107.5 . . ?
C11 C10 C12 110.91(19) . . ?
C12 C10 H10 107.5 . . ?
C30 C31 H31A 109.5 . . ?
C30 C31 H31B 109.5 . . ?
C30 C31 H31C 109.5 . . ?
H31A C31 H31B 109.5 . . ?
H31A C31 H31C 109.5 . . ?
H31B C31 H31C 109.5 . . ?
C62 C67 H67 107.8 . . ?
C62 C67 C69 110.91(15) . . ?
C62 C67 C68 111.65(15) . . ?
C69 C67 H67 107.8 . . ?
C68 C67 H67 107.8 . . ?
C68 C67 C69 110.64(16) . . ?
C30 C32 H32A 109.5 . . ?
C30 C32 H32B 109.5 . . ?
C30 C32 H32C 109.5 . . ?
H32A C32 H32B 109.5 . . ?
H32A C32 H32C 109.5 . . ?
H32B C32 H32C 109.5 . . ?
C47 C48 H48A 109.5 . . ?
C47 C48 H48B 109.5 . . ?
C47 C48 H48C 109.5 . . ?
H48A C48 H48B 109.5 . . ?
H48A C48 H48C 109.5 . . ?
H48B C48 H48C 109.5 . . ?
C23 C24 C25 119.83(15) . . ?
C23 C24 H24 120.1 . . ?
C25 C24 H24 120.1 . . ?
C2 C7 H7 107.6 . . ?
C2 C7 C8 111.95(15) . . ?
C2 C7 C9 111.36(15) . . ?
C8 C7 H7 107.6 . . ?
C9 C7 H7 107.6 . . ?
C9 C7 C8 110.50(16) . . ?
C2 C3 H3 119.2 . . ?
C4 C3 C2 121.62(18) . . ?
C4 C3 H3 119.2 . . ?
C42 C50 H50 107.5 . . ?
C42 C50 C51 112.20(15) . . ?
C51 C50 H50 107.5 . . ?
C52 C50 C42 112.13(17) . . ?
C52 C50 H50 107.5 . . ?
C52 C50 C51 109.76(16) . . ?
C22 C27 H27 107.7 . . ?
C22 C27 C28 112.09(16) . . ?
C22 C27 C29 111.72(17) . . ?
C28 C27 H27 107.7 . . ?
C29 C27 H27 107.7 . . ?
C29 C27 C28 109.66(17) . . ?
C35 C40 H40A 109.5 . . ?
C35 C40 H40B 109.5 . . ?
C35 C40 H40C 109.5 . . ?
H40A C40 H40B 109.5 . . ?
H40A C40 H40C 109.5 . . ?
H40B C40 H40C 109.5 . . ?
C70 C72 H72A 109.5 . . ?
C70 C72 H72B 109.5 . . ?
C70 C72 H72C 109.5 . . ?
H72A C72 H72B 109.5 . . ?
H72A C72 H72C 109.5 . . ?
H72B C72 H72C 109.5 . . ?
C6 C5 H5 119.4 . . ?
C4 C5 C6 121.24(18) . . ?
C4 C5 H5 119.4 . . ?
C50 C51 H51A 109.5 . . ?
C50 C51 H51B 109.5 . . ?
C50 C51 H51C 109.5 . . ?
H51A C51 H51B 109.5 . . ?
H51A C51 H51C 109.5 . . ?
H51B C51 H51C 109.5 . . ?
C70 C71 H71A 109.5 . . ?
C70 C71 H71B 109.5 . . ?
C70 C71 H71C 109.5 . . ?
H71A C71 H71B 109.5 . . ?
H71A C71 H71C 109.5 . . ?
H71B C71 H71C 109.5 . . ?
C17 C20 H20A 109.5 . . ?
C17 C20 H20B 109.5 . . ?
C17 C20 H20C 109.5 . . ?
H20A C20 H20B 109.5 . . ?
H20A C20 H20C 109.5 . . ?
H20B C20 H20C 109.5 . . ?
C67 C69 H69A 109.5 . . ?
C67 C69 H69B 109.5 . . ?
C67 C69 H69C 109.5 . . ?
H69A C69 H69B 109.5 . . ?
H69A C69 H69C 109.5 . . ?
H69B C69 H69C 109.5 . . ?
C34 C39 H39A 109.5 . . ?
C34 C39 H39B 109.5 . . ?
C34 C39 H39C 109.5 . . ?
H39A C39 H39B 109.5 . . ?
H39A C39 H39C 109.5 . . ?
H39B C39 H39C 109.5 . . ?
C3 C4 H4 120.1 . . ?
C5 C4 C3 119.87(17) . . ?
C5 C4 H4 120.1 . . ?
C57 C60 H60A 109.5 . . ?
C57 C60 H60B 109.5 . . ?
C57 C60 H60C 109.5 . . ?
H60A C60 H60B 109.5 . . ?
H60A C60 H60C 109.5 . . ?
H60B C60 H60C 109.5 . . ?
C7 C8 H8A 109.5 . . ?
C7 C8 H8B 109.5 . . ?
C7 C8 H8C 109.5 . . ?
H8A C8 H8B 109.5 . . ?
H8A C8 H8C 109.5 . . ?
H8B C8 H8C 109.5 . . ?
C7 C9 H9A 109.5 . . ?
C7 C9 H9B 109.5 . . ?
C7 C9 H9C 109.5 . . ?
H9A C9 H9B 109.5 . . ?
H9A C9 H9C 109.5 . . ?
H9B C9 H9C 109.5 . . ?
C67 C68 H68A 109.5 . . ?
C67 C68 H68B 109.5 . . ?
C67 C68 H68C 109.5 . . ?
H68A C68 H68B 109.5 . . ?
H68A C68 H68C 109.5 . . ?
H68B C68 H68C 109.5 . . ?
C27 C28 H28A 109.5 . . ?
C27 C28 H28B 109.5 . . ?
C27 C28 H28C 109.5 . . ?
H28A C28 H28B 109.5 . . ?
H28A C28 H28C 109.5 . . ?
H28B C28 H28C 109.5 . . ?
C10 C11 H11A 109.5 . . ?
C10 C11 H11B 109.5 . . ?
C10 C11 H11C 109.5 . . ?
H11A C11 H11B 109.5 . . ?
H11A C11 H11C 109.5 . . ?
H11B C11 H11C 109.5 . . ?
C50 C52 H52A 109.5 . . ?
C50 C52 H52B 109.5 . . ?
C50 C52 H52C 109.5 . . ?
H52A C52 H52B 109.5 . . ?
H52A C52 H52C 109.5 . . ?
H52B C52 H52C 109.5 . . ?
C27 C29 H29A 109.5 . . ?
C27 C29 H29B 109.5 . . ?
C27 C29 H29C 109.5 . . ?
H29A C29 H29B 109.5 . . ?
H29A C29 H29C 109.5 . . ?
H29B C29 H29C 109.5 . . ?
C10 C12 H12A 109.5 . . ?
C10 C12 H12B 109.5 . . ?
C10 C12 H12C 109.5 . . ?
H12A C12 H12B 109.5 . . ?
H12A C12 H12C 109.5 . . ?
H12B C12 H12C 109.5 . . ?
C73 C75 C79 120.3(4) . . ?
C78 C75 C73 117.2(4) . . ?
C78 C75 C79 122.4(4) . . ?
C73 C74 H74 119.4 . . ?
C76 C74 H74 119.4 . . ?
C76 C74 C73 121.2(4) . . ?
C75 C73 H73 119.8 . . ?
C74 C73 C75 120.5(4) . . ?
C74 C73 H73 119.8 . . ?
C75 C78 H78 119.1 . . ?
C77 C78 C75 121.7(3) . . ?
C77 C78 H78 119.1 . . ?
C78 C77 H77 119.8 . . ?
C76 C77 C78 120.4(4) . . ?
C76 C77 H77 119.8 . . ?
C74 C76 H76 120.6 . . ?
C77 C76 C74 118.9(4) . . ?
C77 C76 H76 120.6 . . ?
C75 C79 H79A 109.5 . . ?
C75 C79 H79B 109.5 . . ?
C75 C79 H79C 109.5 . . ?
H79A C79 H79B 109.5 . . ?
H79A C79 H79C 109.5 . . ?
H79B C79 H79C 109.5 . . ?

loop_
_geom_bond_atom_site_label_1
_geom_bond_atom_site_label_2
_geom_bond_distance
_geom_bond_site_symmetry_2
_geom_bond_publ_flag
Al1 Al2 2.5484(6) . ?
Al1 N2 1.9421(13) . ?
Al1 N1 1.9568(13) . ?
Al1 C36 2.0225(16) . ?
Al2 N4 1.9588(13) . ?
Al2 N3 1.9484(13) . ?
Al2 C33 2.0165(17) . ?
N4 C53 1.3404(19) . ?
N4 C41 1.4303(19) . ?
N2 C13 1.3414(19) . ?
N2 C1 1.4274(18) . ?
N1 C13 1.3383(19) . ?
N1 C21 1.4292(18) . ?
N3 C53 1.345(2) . ?
N3 C61 1.4307(18) . ?
C53 C54 1.482(2) . ?
C13 C14 1.479(2) . ?
C14 C19 1.398(2) . ?
C14 C15 1.396(2) . ?
C66 C61 1.409(2) . ?
C66 C65 1.397(2) . ?
C66 C70 1.517(2) . ?
C54 C55 1.396(2) . ?
C54 C59 1.396(2) . ?
C41 C46 1.401(2) . ?
C41 C42 1.410(2) . ?
C61 C62 1.409(2) . ?
C21 C26 1.401(2) . ?
C21 C22 1.417(2) . ?
C1 C2 1.407(2) . ?
C1 C6 1.408(2) . ?
C19 H19 0.9500 . ?
C19 C18 1.386(2) . ?
C26 C30 1.524(2) . ?
C26 C25 1.397(2) . ?
C36 H36 1.0000 . ?
C36 C35 1.519(2) . ?
C36 C37 1.501(2) . ?
C62 C63 1.397(2) . ?
C62 C67 1.520(2) . ?
C22 C23 1.393(2) . ?
C22 C27 1.519(2) . ?
C16 H16 0.9500 . ?
C16 C15 1.383(2) . ?
C16 C17 1.396(2) . ?
C46 C47 1.522(2) . ?
C46 C45 1.398(2) . ?
C30 H30 1.0000 . ?
C30 C31 1.532(2) . ?
C30 C32 1.536(2) . ?
C42 C43 1.394(2) . ?
C42 C50 1.524(2) . ?
C33 H33 1.0000 . ?
C33 C38 1.501(2) . ?
C33 C34 1.509(2) . ?
C65 H65 0.9500 . ?
C65 C64 1.375(2) . ?
C23 H23 0.9500 . ?
C23 C24 1.378(3) . ?
C35 C34 1.341(3) . ?
C35 C40 1.506(2) . ?
C55 H55 0.9500 . ?
C55 C56 1.384(2) . ?
C15 H15 0.9500 . ?
C47 H47 1.0000 . ?
C47 C49 1.525(2) . ?
C47 C48 1.533(2) . ?
C17 C18 1.392(2) . ?
C17 C20 1.506(2) . ?
C18 H18 0.9500 . ?
C63 H63 0.9500 . ?
C63 C64 1.381(2) . ?
C57 C56 1.389(3) . ?
C57 C58 1.392(3) . ?
C57 C60 1.508(2) . ?
C45 H45 0.9500 . ?
C45 C44 1.376(2) . ?
C56 H56 0.9500 . ?
C2 C7 1.518(3) . ?
C2 C3 1.399(2) . ?
C43 H43 0.9500 . ?
C43 C44 1.380(2) . ?
C6 C10 1.511(2) . ?
C6 C5 1.396(2) . ?
C37 H37 0.9500 . ?
C37 C38 1.343(2) . ?
C59 H59 0.9500 . ?
C59 C58 1.385(2) . ?
C38 H38 0.9500 . ?
C44 H44 0.9500 . ?
C64 H64 0.9500 . ?
C34 C39 1.509(2) . ?
C25 H25 0.9500 . ?
C25 C24 1.383(3) . ?
C49 H49A 0.9800 . ?
C49 H49B 0.9800 . ?
C49 H49C 0.9800 . ?
C70 H70 1.0000 . ?
C70 C72 1.532(2) . ?
C70 C71 1.522(3) . ?
C58 H58 0.9500 . ?
C10 H10 1.0000 . ?
C10 C11 1.523(3) . ?
C10 C12 1.524(3) . ?
C31 H31A 0.9800 . ?
C31 H31B 0.9800 . ?
C31 H31C 0.9800 . ?
C67 H67 1.0000 . ?
C67 C69 1.536(3) . ?
C67 C68 1.530(3) . ?
C32 H32A 0.9800 . ?
C32 H32B 0.9800 . ?
C32 H32C 0.9800 . ?
C48 H48A 0.9800 . ?
C48 H48B 0.9800 . ?
C48 H48C 0.9800 . ?
C24 H24 0.9500 . ?
C7 H7 1.0000 . ?
C7 C8 1.532(3) . ?
C7 C9 1.530(3) . ?
C3 H3 0.9500 . ?
C3 C4 1.376(3) . ?
C50 H50 1.0000 . ?
C50 C51 1.537(2) . ?
C50 C52 1.520(3) . ?
C27 H27 1.0000 . ?
C27 C28 1.527(3) . ?
C27 C29 1.526(3) . ?
C40 H40A 0.9800 . ?
C40 H40B 0.9800 . ?
C40 H40C 0.9800 . ?
C72 H72A 0.9800 . ?
C72 H72B 0.9800 . ?
C72 H72C 0.9800 . ?
C5 H5 0.9500 . ?
C5 C4 1.375(3) . ?
C51 H51A 0.9800 . ?
C51 H51B 0.9800 . ?
C51 H51C 0.9800 . ?
C71 H71A 0.9800 . ?
C71 H71B 0.9800 . ?
C71 H71C 0.9800 . ?
C20 H20A 0.9800 . ?
C20 H20B 0.9800 . ?
C20 H20C 0.9800 . ?
C69 H69A 0.9800 . ?
C69 H69B 0.9800 . ?
C69 H69C 0.9800 . ?
C39 H39A 0.9800 . ?
C39 H39B 0.9800 . ?
C39 H39C 0.9800 . ?
C4 H4 0.9500 . ?
C60 H60A 0.9800 . ?
C60 H60B 0.9800 . ?
C60 H60C 0.9800 . ?
C8 H8A 0.9800 . ?
C8 H8B 0.9800 . ?
C8 H8C 0.9800 . ?
C9 H9A 0.9800 . ?
C9 H9B 0.9800 . ?
C9 H9C 0.9800 . ?
C68 H68A 0.9800 . ?
C68 H68B 0.9800 . ?
C68 H68C 0.9800 . ?
C28 H28A 0.9800 . ?
C28 H28B 0.9800 . ?
C28 H28C 0.9800 . ?
C11 H11A 0.9800 . ?
C11 H11B 0.9800 . ?
C11 H11C 0.9800 . ?
C52 H52A 0.9800 . ?
C52 H52B 0.9800 . ?
C52 H52C 0.9800 . ?
C29 H29A 0.9800 . ?
C29 H29B 0.9800 . ?
C29 H29C 0.9800 . ?
C12 H12A 0.9800 . ?
C12 H12B 0.9800 . ?
C12 H12C 0.9800 . ?
C75 C73 1.369(6) . ?
C75 C78 1.369(4) . ?
C75 C79 1.505(5) . ?
C74 H74 0.9500 . ?
C74 C73 1.357(8) . ?
C74 C76 1.357(8) . ?
C73 H73 0.9500 . ?
C78 H78 0.9500 . ?
C78 C77 1.354(5) . ?
C77 H77 0.9500 . ?
C77 C76 1.343(6) . ?
C76 H76 0.9500 . ?
C79 H79A 0.9800 . ?
C79 H79B 0.9800 . ?
C79 H79C 0.9800 . ?

loop_
_geom_torsion_atom_site_label_1
_geom_torsion_atom_site_label_2
_geom_torsion_atom_site_label_3
_geom_torsion_atom_site_label_4
_geom_torsion
_geom_torsion_site_symmetry_1
_geom_torsion_site_symmetry_2
_geom_torsion_site_symmetry_3
_geom_torsion_site_symmetry_4
_geom_torsion_publ_flag
Al1 N2 C13 N1 -2.75(12) . . . . ?
Al1 N2 C13 C14 173.87(13) . . . . ?
Al1 N2 C1 C2 94.61(19) . . . . ?
Al1 N2 C1 C6 -78.2(2) . . . . ?
Al1 N1 C13 N2 2.72(12) . . . . ?
Al1 N1 C13 C14 -173.80(14) . . . . ?
Al1 N1 C21 C26 99.07(19) . . . . ?
Al1 N1 C21 C22 -79.6(2) . . . . ?
Al1 C36 C35 C34 76.11(17) . . . . ?
Al1 C36 C35 C40 -104.61(15) . . . . ?
Al1 C36 C37 C38 -77.18(17) . . . . ?
Al2 N4 C53 N3 2.70(12) . . . . ?
Al2 N4 C53 C54 -175.45(13) . . . . ?
Al2 N4 C41 C46 91.5(2) . . . . ?
Al2 N4 C41 C42 -85.5(2) . . . . ?
Al2 N3 C53 N4 -2.71(12) . . . . ?
Al2 N3 C53 C54 175.48(13) . . . . ?
Al2 N3 C61 C66 -86.0(2) . . . . ?
Al2 N3 C61 C62 89.17(19) . . . . ?
Al2 C33 C38 C37 80.79(16) . . . . ?
Al2 C33 C34 C35 -70.22(18) . . . . ?
Al2 C33 C34 C39 110.66(14) . . . . ?
N4 C53 C54 C55 -36.9(2) . . . . ?
N4 C53 C54 C59 143.07(16) . . . . ?
N4 C41 C46 C47 -3.1(2) . . . . ?
N4 C41 C46 C45 178.24(14) . . . . ?
N4 C41 C42 C43 -178.44(14) . . . . ?
N4 C41 C42 C50 2.8(2) . . . . ?
N2 C13 C14 C19 -35.7(2) . . . . ?
N2 C13 C14 C15 145.45(15) . . . . ?
N2 C1 C2 C7 7.5(2) . . . . ?
N2 C1 C2 C3 -171.06(15) . . . . ?
N2 C1 C6 C10 -7.6(2) . . . . ?
N2 C1 C6 C5 170.88(15) . . . . ?
N1 C13 C14 C19 140.37(16) . . . . ?
N1 C13 C14 C15 -38.5(2) . . . . ?
N1 C21 C26 C30 0.4(2) . . . . ?
N1 C21 C26 C25 179.91(14) . . . . ?
N1 C21 C22 C23 180.00(13) . . . . ?
N1 C21 C22 C27 -0.8(2) . . . . ?
N3 C53 C54 C55 145.24(15) . . . . ?
N3 C53 C54 C59 -34.8(2) . . . . ?
N3 C61 C62 C63 -175.46(15) . . . . ?
N3 C61 C62 C67 4.7(2) . . . . ?
C53 N4 C41 C46 -68.1(2) . . . . ?
C53 N4 C41 C42 114.84(17) . . . . ?
C53 N3 C61 C66 123.22(16) . . . . ?
C53 N3 C61 C62 -61.6(2) . . . . ?
C53 C54 C55 C56 -177.79(14) . . . . ?
C53 C54 C59 C58 179.51(15) . . . . ?
C13 N2 C1 C2 -55.4(2) . . . . ?
C13 N2 C1 C6 131.82(16) . . . . ?
C13 N1 C21 C26 -73.7(2) . . . . ?
C13 N1 C21 C22 107.67(17) . . . . ?
C13 C14 C19 C18 -178.58(14) . . . . ?
C13 C14 C15 C16 179.52(14) . . . . ?
C14 C19 C18 C17 -1.0(3) . . . . ?
C66 C61 C62 C63 -0.3(2) . . . . ?
C66 C61 C62 C67 179.83(16) . . . . ?
C66 C65 C64 C63 0.2(3) . . . . ?
C54 C55 C56 C57 -2.0(2) . . . . ?
C54 C59 C58 C57 -1.5(3) . . . . ?
C41 N4 C53 N3 170.38(13) . . . . ?
C41 N4 C53 C54 -7.8(2) . . . . ?
C41 C46 C47 C49 118.58(17) . . . . ?
C41 C46 C47 C48 -118.51(17) . . . . ?
C41 C46 C45 C44 1.6(3) . . . . ?
C41 C42 C43 C44 -0.9(3) . . . . ?
C41 C42 C50 C51 145.35(17) . . . . ?
C41 C42 C50 C52 -90.6(2) . . . . ?
C61 N3 C53 N4 158.72(14) . . . . ?
C61 N3 C53 C54 -23.1(2) . . . . ?
C61 C66 C65 C64 -0.2(3) . . . . ?
C61 C66 C70 C72 -127.14(17) . . . . ?
C61 C66 C70 C71 109.59(17) . . . . ?
C61 C62 C63 C64 0.3(3) . . . . ?
C61 C62 C67 C69 116.44(17) . . . . ?
C61 C62 C67 C68 -119.66(18) . . . . ?
C21 N1 C13 N2 178.46(13) . . . . ?
C21 N1 C13 C14 1.9(2) . . . . ?
C21 C26 C30 C31 -121.30(16) . . . . ?
C21 C26 C30 C32 116.10(16) . . . . ?
C21 C26 C25 C24 0.9(2) . . . . ?
C21 C22 C23 C24 -0.6(2) . . . . ?
C21 C22 C27 C28 125.49(18) . . . . ?
C21 C22 C27 C29 -110.97(19) . . . . ?
C1 N2 C13 N1 157.72(14) . . . . ?
C1 N2 C13 C14 -25.7(2) . . . . ?
C1 C2 C7 C8 -117.53(18) . . . . ?
C1 C2 C7 C9 118.20(18) . . . . ?
C1 C2 C3 C4 0.5(3) . . . . ?
C1 C6 C10 C11 109.29(19) . . . . ?
C1 C6 C10 C12 -125.98(18) . . . . ?
C1 C6 C5 C4 0.4(3) . . . . ?
C19 C14 C15 C16 0.6(2) . . . . ?
C26 C21 C22 C23 1.3(2) . . . . ?
C26 C21 C22 C27 -179.52(15) . . . . ?
C26 C25 C24 C23 -0.2(3) . . . . ?
C36 C35 C34 C33 0.5(2) . . . . ?
C36 C35 C34 C39 179.49(16) . . . . ?
C36 C37 C38 C33 0.8(2) . . . . ?
C62 C63 C64 C65 -0.2(3) . . . . ?
C22 C21 C26 C30 179.04(14) . . . . ?
C22 C21 C26 C25 -1.5(2) . . . . ?
C22 C23 C24 C25 0.0(3) . . . . ?
C16 C17 C18 C19 0.6(2) . . . . ?
C46 C41 C42 C43 4.5(2) . . . . ?
C46 C41 C42 C50 -174.22(16) . . . . ?
C46 C45 C44 C43 1.9(3) . . . . ?
C30 C26 C25 C24 -179.58(15) . . . . ?
C42 C41 C46 C47 173.81(14) . . . . ?
C42 C41 C46 C45 -4.8(2) . . . . ?
C42 C43 C44 C45 -2.3(3) . . . . ?
C65 C66 C61 N3 175.50(15) . . . . ?
C65 C66 C61 C62 0.3(2) . . . . ?
C65 C66 C70 C72 53.9(2) . . . . ?
C65 C66 C70 C71 -69.4(2) . . . . ?
C23 C22 C27 C28 -55.4(2) . . . . ?
C23 C22 C27 C29 68.2(2) . . . . ?
C35 C36 C37 C38 34.5(2) . . . . ?
C55 C54 C59 C58 -0.5(2) . . . . ?
C15 C14 C19 C18 0.3(2) . . . . ?
C15 C16 C17 C18 0.3(2) . . . . ?
C15 C16 C17 C20 -179.75(16) . . . . ?
C47 C46 C45 C44 -177.13(16) . . . . ?
C17 C16 C15 C14 -1.0(2) . . . . ?
C63 C62 C67 C69 -63.4(2) . . . . ?
C63 C62 C67 C68 60.5(2) . . . . ?
C45 C46 C47 C49 -62.80(19) . . . . ?
C45 C46 C47 C48 60.1(2) . . . . ?
C56 C57 C58 C59 1.7(3) . . . . ?
C2 C1 C6 C10 179.55(15) . . . . ?
C2 C1 C6 C5 -1.9(2) . . . . ?
C2 C3 C4 C5 -2.0(3) . . . . ?
C43 C42 C50 C51 -33.4(2) . . . . ?
C43 C42 C50 C52 90.7(2) . . . . ?
C6 C1 C2 C7 -179.99(15) . . . . ?
C6 C1 C2 C3 1.5(2) . . . . ?
C6 C5 C4 C3 1.6(3) . . . . ?
C37 C36 C35 C34 -35.1(2) . . . . ?
C37 C36 C35 C40 144.19(15) . . . . ?
C59 C54 C55 C56 2.3(2) . . . . ?
C38 C33 C34 C35 34.8(2) . . . . ?
C38 C33 C34 C39 -144.33(15) . . . . ?
C34 C33 C38 C37 -35.6(2) . . . . ?
C25 C26 C30 C31 59.21(19) . . . . ?
C25 C26 C30 C32 -63.38(19) . . . . ?
C70 C66 C61 N3 -3.5(2) . . . . ?
C70 C66 C61 C62 -178.72(15) . . . . ?
C70 C66 C65 C64 178.83(16) . . . . ?
C58 C57 C56 C55 0.0(3) . . . . ?
C10 C6 C5 C4 178.95(18) . . . . ?
C67 C62 C63 C64 -179.86(17) . . . . ?
C7 C2 C3 C4 -178.11(18) . . . . ?
C3 C2 C7 C8 61.0(2) . . . . ?
C3 C2 C7 C9 -63.3(2) . . . . ?
C50 C42 C43 C44 177.82(17) . . . . ?
C27 C22 C23 C24 -179.75(16) . . . . ?
C40 C35 C34 C33 -178.76(16) . . . . ?
C40 C35 C34 C39 0.3(3) . . . . ?
C5 C6 C10 C11 -69.2(2) . . . . ?
C5 C6 C10 C12 55.5(2) . . . . ?
C20 C17 C18 C19 -179.26(16) . . . . ?
C60 C57 C56 C55 -179.52(16) . . . . ?
C60 C57 C58 C59 -178.74(17) . . . . ?
C75 C78 C77 C76 0.5(6) . . . . ?
C73 C75 C78 C77 -1.1(5) . . . . ?
C73 C74 C76 C77 -0.2(7) . . . . ?
C78 C75 C73 C74 1.0(5) . . . . ?
C78 C77 C76 C74 0.2(7) . . . . ?
C76 C74 C73 C75 -0.4(7) . . . . ?
C79 C75 C73 C74 178.7(4) . . . . ?
C79 C75 C78 C77 -178.8(4) . . . . ?

loop_
_exptl_oxdiff_crystal_face_indexfrac_h
_exptl_oxdiff_crystal_face_indexfrac_k
_exptl_oxdiff_crystal_face_indexfrac_l
_exptl_oxdiff_crystal_face_x
_exptl_oxdiff_crystal_face_y
_exptl_oxdiff_crystal_face_z
-0.0244 7.8917 7.4592 0.7062 -0.6700 0.2286
2.2269 -4.1183 -11.6957 -0.6638 0.6296 0.4036
1.8516 8.6358 1.5429 0.5223 -0.4957 0.6938
-1.9649 -8.5971 -1.1075 -0.5038 0.4781 -0.7194
-3.5316 -1.3162 11.2161 0.3537 -0.3353 -0.8732
6.5907 3.3866 10.1187 0.9236 0.3828 -0.0207
0.9302 -2.3430 11.9310 0.5324 0.2209 -0.8171
7.1540 6.2865 1.2643 0.6305 0.2610 0.7310
-6.6333 -3.4492 -10.0324 -0.9238 -0.3828 0.0091
5.6614 -2.7903 -7.5602 -0.2577 0.8700 0.4204
-1.3566 -7.1480 4.9048 -0.1176 0.3955 -0.9109
-5.8031 1.4896 8.2918 0.2327 -0.7858 -0.5730
-2.1042 -3.4174 -13.6252 -0.9114 0.1199 0.3938
-4.2286 -6.6145 -10.5541 -0.9839 0.1293 -0.1235
-5.2095 -7.9876 -2.2655 -0.6713 0.0881 -0.7359
-7.9887 0.6339 -2.3852 -0.4263 -0.8941 -0.1373
-3.5837 4.4512 -7.4828 -0.3325 -0.6971 0.6351
-6.7367 2.3858 -4.8605 -0.4222 -0.8855 0.1938
7.8907 -0.8365 2.6796 0.4282 0.8981 0.1004
2.6961 -4.7925 7.8515 0.2991 0.6271 -0.7192
-6.5821 -0.6447 7.2011 0.0549 -0.6939 -0.7180
-4.3812 6.0073 0.0435 0.0746 -0.9473 0.3117
